data_4503781
loop_
_publ_author_name
'Breen, Meghan E.'
'Tameze, Shella L.'
'Dougherty, William G.'
'Kassel, W. Scott'
'Wheeler, Kraig A.'

_publ_section_title
;
 Structural Studies of Enantiomers, Racemates, and Quasiracemates.
 2-(3-Bromophenoxy)propionic Acid and 2-(3-Methoxyphenoxy)propionic Acid
;
_journal_issue 10
_journal_name_full 'Crystal Growth &amp; Design'
_journal_page_first 3863
_journal_paper_doi 10.1021/cg800449r
_journal_volume 8
_journal_year 2008
_chemical_formula_moiety 'C10 H12 O4'
_chemical_formula_sum 'C10 H12 O4'
_chemical_formula_weight 196.20
_chemical_name_systematic
; 
 (rac)-2-(3-methoxyphenoxy)propanoic acid 
;
_space_group_IT_number 15
_symmetry_cell_setting monoclinic
_symmetry_space_group_name_Hall '-C 2yc'
_symmetry_space_group_name_H-M 'C 1 2/c 1'
_atom_sites_solution_hydrogens geom
_atom_sites_solution_primary direct
_atom_sites_solution_secondary difmap
_audit_creation_method SHELXL-97
_cell_angle_alpha 90.00
_cell_angle_beta 90.149(2)
_cell_angle_gamma 90.00
_cell_formula_units_Z 8
_cell_length_a 33.735(9)
_cell_length_b 5.1880(17)
_cell_length_c 11.172(3)
_cell_measurement_reflns_used 20
_cell_measurement_temperature 298(2)
_cell_measurement_theta_max 22.747
_cell_measurement_theta_min 16.349
_cell_volume 1955.3(10)
_computing_cell_refinement XSCANS
_computing_data_collection 'XSCANS (Bruker, 1999)'
_computing_data_reduction 'XPREP (Bruker, 2001)'
_computing_molecular_graphics 'X-SEED (Barbour, 2001)'
_computing_publication_material X-SEED
_computing_structure_refinement 'SHELXL97 (Sheldrick, 1997)'
_computing_structure_solution 'SHELXS97 (Sheldrick, 1997)'
_diffrn_ambient_temperature 298(2)
_diffrn_measured_fraction_theta_full 0.993
_diffrn_measured_fraction_theta_max 0.993
_diffrn_measurement_device_type 'Bruker P4'
_diffrn_measurement_method '\q/2\q\ scans'
_diffrn_radiation_monochromator graphite
_diffrn_radiation_source 'fine-focus sealed tube'
_diffrn_radiation_type MoK\a
_diffrn_radiation_wavelength 0.71073
_diffrn_reflns_av_R_equivalents 0.0370
_diffrn_reflns_av_sigmaI/netI 0.0572
_diffrn_reflns_limit_h_max 40
_diffrn_reflns_limit_h_min -1
_diffrn_reflns_limit_k_max 6
_diffrn_reflns_limit_k_min -1
_diffrn_reflns_limit_l_max 13
_diffrn_reflns_limit_l_min -13
_diffrn_reflns_number 2326
_diffrn_reflns_theta_full 25.34
_diffrn_reflns_theta_max 25.34
_diffrn_reflns_theta_min 2.41
_diffrn_standards_decay_% 0
_diffrn_standards_interval_count 97
_diffrn_standards_number 3
_exptl_absorpt_coefficient_mu 0.103
_exptl_absorpt_correction_type none
_exptl_crystal_colour colorless
_exptl_crystal_density_diffrn 1.333
_exptl_crystal_density_method 'not measured'
_exptl_crystal_description 'transparent plate'
_exptl_crystal_F_000 832
_exptl_crystal_size_max 0.86
_exptl_crystal_size_mid 0.20
_exptl_crystal_size_min 0.04
_refine_diff_density_max 0.179
_refine_diff_density_min -0.362
_refine_diff_density_rms 0.051
_refine_ls_extinction_method none
_refine_ls_goodness_of_fit_ref 1.032
_refine_ls_hydrogen_treatment mixed
_refine_ls_matrix_type full
_refine_ls_number_parameters 131
_refine_ls_number_reflns 1784
_refine_ls_number_restraints 0
_refine_ls_restrained_S_all 1.032
_refine_ls_R_factor_all 0.1111
_refine_ls_R_factor_gt 0.0565
_refine_ls_shift/su_max 0.000
_refine_ls_shift/su_mean 0.000
_refine_ls_structure_factor_coef Fsqd
_refine_ls_weighting_details 'calc w=1/[\s^2^(Fo^2^)+(0.0586P)^2^+2.2923P] where P=(Fo^2^+2Fc^2^)/3'
_refine_ls_weighting_scheme calc
_refine_ls_wR_factor_gt 0.1266
_refine_ls_wR_factor_ref 0.1566
_reflns_number_gt 1057
_reflns_number_total 1784
_reflns_threshold_expression >2sigma(I)
_cod_data_source_file cg800449r_si_001.cif
_cod_data_source_block c:(rac)-4-I
_cod_original_sg_symbol_H-M 'C 2/c'
_cod_database_code 4503781

loop_
_symmetry_equiv_pos_as_xyz
'x, y, z'
'-x, y, -z+1/2'
'x+1/2, y+1/2, z'
'-x+1/2, y+1/2, -z+1/2'
'-x, -y, -z'
'x, -y, z-1/2'
'-x+1/2, -y+1/2, -z'
'x+1/2, -y+1/2, z-1/2'

loop_
_atom_site_label
_atom_site_type_symbol
_atom_site_fract_x
_atom_site_fract_y
_atom_site_fract_z
_atom_site_U_iso_or_equiv
_atom_site_adp_type
_atom_site_occupancy
_atom_site_symmetry_multiplicity
_atom_site_calc_flag
_atom_site_refinement_flags
O1 O -0.03022(7) 0.2819(5) -0.0155(2) 0.0620(8) Uani 1 1 d .
O2 O -0.03046(7) -0.0935(5) -0.1082(2) 0.0634(8) Uani 1 1 d .
O3 O -0.10013(6) 0.0335(4) -0.22012(17) 0.0452(6) Uani 1 1 d .
O4 O -0.19899(7) -0.5775(5) -0.2088(2) 0.0566(7) Uani 1 1 d .
C1 C -0.04353(9) 0.1216(6) -0.0937(3) 0.0424(8) Uani 1 1 d .
C2 C -0.07630(9) 0.2313(6) -0.1701(3) 0.0434(8) Uani 1 1 d .
H2 H -0.0927 0.3486 -0.1225 0.052 Uiso 1 1 calc R
C3 C -0.05838(10) 0.3742(7) -0.2745(3) 0.0560(10) Uani 1 1 d .
H3A H -0.0792 0.4445 -0.3234 0.084 Uiso 1 1 calc R
H3B H -0.0427 0.2574 -0.3213 0.084 Uiso 1 1 calc R
H3C H -0.0419 0.5114 -0.2452 0.084 Uiso 1 1 calc R
C4 C -0.12571(9) -0.0968(6) -0.1464(3) 0.0407(8) Uani 1 1 d .
C5 C -0.15000(9) -0.2678(6) -0.2054(3) 0.0402(8) Uani 1 1 d .
H5 H -0.1484 -0.2850 -0.2881 0.048 Uiso 1 1 calc R
C6 C -0.17662(9) -0.4134(6) -0.1416(3) 0.0418(8) Uani 1 1 d .
C7 C -0.17916(10) -0.3884(7) -0.0192(3) 0.0497(9) Uani 1 1 d .
H7 H -0.1972 -0.4859 0.0244 0.060 Uiso 1 1 calc R
C8 C -0.15450(10) -0.2166(7) 0.0368(3) 0.0536(9) Uani 1 1 d .
H8 H -0.1560 -0.1995 0.1195 0.064 Uiso 1 1 calc R
C9 C -0.12779(10) -0.0693(7) -0.0246(3) 0.0501(9) Uani 1 1 d .
H9 H -0.1114 0.0467 0.0154 0.060 Uiso 1 1 calc R
C10 C -0.22572(12) -0.7411(8) -0.1477(4) 0.0722(12) Uani 1 1 d .
H10A H -0.2396 -0.8466 -0.2045 0.108 Uiso 1 1 calc R
H10B H -0.2444 -0.6385 -0.1038 0.108 Uiso 1 1 calc R
H10C H -0.2113 -0.8492 -0.0932 0.108 Uiso 1 1 calc R
H1 H -0.0079(19) 0.215(12) 0.028(6) 0.17(2) Uiso 1 1 d .

loop_
_atom_site_aniso_label
_atom_site_aniso_U_11
_atom_site_aniso_U_22
_atom_site_aniso_U_33
_atom_site_aniso_U_23
_atom_site_aniso_U_13
_atom_site_aniso_U_12
O1 0.0642(16) 0.0536(15) 0.0680(16) -0.0183(13) -0.0314(13) 0.0066(13)
O2 0.0667(16) 0.0478(14) 0.0756(17) -0.0114(13) -0.0347(13) 0.0121(13)
O3 0.0475(12) 0.0534(14) 0.0348(11) 0.0026(10) -0.0107(10) -0.0106(11)
O4 0.0598(14) 0.0584(15) 0.0516(13) -0.0030(13) -0.0079(12) -0.0184(13)
C1 0.0428(18) 0.0383(18) 0.0460(17) -0.0022(16) -0.0103(15) -0.0015(16)
C2 0.0451(18) 0.0421(18) 0.0428(17) 0.0025(15) -0.0136(14) -0.0022(16)
C3 0.060(2) 0.055(2) 0.053(2) 0.0071(18) -0.0094(18) -0.0062(18)
C4 0.0422(17) 0.0414(17) 0.0385(16) 0.0072(15) -0.0113(14) -0.0015(16)
C5 0.0442(17) 0.0419(17) 0.0346(15) 0.0008(15) -0.0107(14) 0.0020(16)
C6 0.0434(17) 0.0371(17) 0.0449(17) 0.0031(15) -0.0124(15) -0.0015(16)
C7 0.054(2) 0.053(2) 0.0422(18) 0.0083(16) -0.0045(16) -0.0090(18)
C8 0.068(2) 0.060(2) 0.0331(16) 0.0031(17) -0.0087(17) -0.009(2)
C9 0.055(2) 0.053(2) 0.0419(18) 0.0004(17) -0.0150(16) -0.0104(18)
C10 0.071(3) 0.068(3) 0.077(3) 0.005(2) -0.012(2) -0.028(2)

loop_
_atom_type_symbol
_atom_type_description
_atom_type_scat_dispersion_real
_atom_type_scat_dispersion_imag
_atom_type_scat_source
C C 0.0033 0.0016 'International Tables Vol C Tables 4.2.6.8 and 6.1.1.4'
H H 0.0000 0.0000 'International Tables Vol C Tables 4.2.6.8 and 6.1.1.4'
O O 0.0106 0.0060 'International Tables Vol C Tables 4.2.6.8 and 6.1.1.4'

loop_
_geom_angle_atom_site_label_1
_geom_angle_atom_site_label_2
_geom_angle_atom_site_label_3
_geom_angle
C1 O1 H1 112(4)
C4 O3 C2 118.5(2)
C6 O4 C10 117.5(3)
O2 C1 O1 124.0(3)
O2 C1 C2 122.7(3)
O1 C1 C2 113.3(3)
O3 C2 C1 111.4(3)
O3 C2 C3 106.2(2)
C1 C2 C3 109.2(3)
O3 C2 H2 110.0
C1 C2 H2 110.0
C3 C2 H2 110.0
C2 C3 H3A 109.5
C2 C3 H3B 109.5
H3A C3 H3B 109.5
C2 C3 H3C 109.5
H3A C3 H3C 109.5
H3B C3 H3C 109.5
C9 C4 O3 125.3(3)
C9 C4 C5 120.7(3)
O3 C4 C5 113.9(3)
C6 C5 C4 119.7(3)
C6 C5 H5 120.1
C4 C5 H5 120.1
O4 C6 C5 114.8(3)
O4 C6 C7 124.8(3)
C5 C6 C7 120.4(3)
C8 C7 C6 118.4(3)
C8 C7 H7 120.8
C6 C7 H7 120.8
C9 C8 C7 122.4(3)
C9 C8 H8 118.8
C7 C8 H8 118.8
C8 C9 C4 118.4(3)
C8 C9 H9 120.8
C4 C9 H9 120.8
O4 C10 H10A 109.5
O4 C10 H10B 109.5
H10A C10 H10B 109.5
O4 C10 H10C 109.5
H10A C10 H10C 109.5
H10B C10 H10C 109.5

loop_
_geom_bond_atom_site_label_1
_geom_bond_atom_site_label_2
_geom_bond_distance
O1 C1 1.287(4)
O1 H1 0.96(7)
O2 C1 1.211(4)
O3 C4 1.372(4)
O3 C2 1.418(4)
O4 C6 1.362(3)
O4 C10 1.415(4)
C1 C2 1.506(4)
C2 C3 1.510(4)
C2 H2 0.9800
C3 H3A 0.9600
C3 H3B 0.9600
C3 H3C 0.9600
C4 C9 1.371(4)
C4 C5 1.375(4)
C5 C6 1.374(4)
C5 H5 0.9300
C6 C7 1.376(4)
C7 C8 1.369(4)
C7 H7 0.9300
C8 C9 1.367(5)
C8 H8 0.9300
C9 H9 0.9300
C10 H10A 0.9600
C10 H10B 0.9600
C10 H10C 0.9600

loop_
_geom_hbond_atom_site_label_D
_geom_hbond_atom_site_label_H
_geom_hbond_atom_site_label_A
_geom_hbond_distance_DH
_geom_hbond_distance_HA
_geom_hbond_distance_DA
_geom_hbond_angle_DHA
_geom_hbond_site_symmetry_A
O1 H1 O2 0.96(7) 1.69(7) 2.653(3) 178(6) 5

loop_
_geom_torsion_atom_site_label_1
_geom_torsion_atom_site_label_2
_geom_torsion_atom_site_label_3
_geom_torsion_atom_site_label_4
_geom_torsion
C4 O3 C2 C1 73.1(3)
C4 O3 C2 C3 -168.2(2)
O2 C1 C2 O3 25.1(5)
O1 C1 C2 O3 -157.2(3)
O2 C1 C2 C3 -91.8(4)
O1 C1 C2 C3 85.9(4)
C2 O3 C4 C9 -6.5(4)
C2 O3 C4 C5 174.3(3)
C9 C4 C5 C6 -0.1(5)
O3 C4 C5 C6 179.1(3)
C10 O4 C6 C5 177.2(3)
C10 O4 C6 C7 -2.5(5)
C4 C5 C6 O4 -179.6(3)
C4 C5 C6 C7 0.2(5)
O4 C6 C7 C8 179.5(3)
C5 C6 C7 C8 -0.3(5)
C6 C7 C8 C9 0.3(5)
C7 C8 C9 C4 -0.3(5)
O3 C4 C9 C8 -178.9(3)
C5 C4 C9 C8 0.2(5)
